data_4326180
loop_
_publ_author_name
'Min-Xia Yao'
'Zheng-You Wei'
'Zhi-Guo Gu'
'Qi Zheng'
'Yan Xu'
'Jing-Lin Zuo'

_publ_section_title
;
 Syntheses, Structures, and Magnetic Properties of Low-Dimensional
 Heterometallic Complexes Based on the Versatile Building Block
 [(Tp)Cr(CN)3]-
;
_journal_name_full 'Inorganic Chemistry'
_journal_page_first 8636
_journal_page_last 8644
_journal_paper_doi 10.1021/ic2011875
_journal_volume 50
_journal_year 2011
_chemical_formula_sum 'C36 H25 B Cl Cr Mn N13 O4'
_chemical_formula_weight 856.89
_chemical_name_systematic
; 
 ? 
;
_space_group_IT_number 2
_symmetry_cell_setting triclinic
_symmetry_space_group_name_Hall '-P 1'
_symmetry_space_group_name_H-M 'P -1'
_atom_sites_solution_hydrogens geom
_atom_sites_solution_primary direct
_atom_sites_solution_secondary difmap
_audit_creation_method SHELXL-97
_cell_angle_alpha 65.8320(10)
_cell_angle_beta 70.4820(10)
_cell_angle_gamma 67.1830(10)
_cell_formula_units_Z 2
_cell_length_a 12.9684(10)
_cell_length_b 12.9945(11)
_cell_length_c 13.6671(11)
_cell_measurement_temperature 296(2)
_cell_volume 1894.3(3)
_computing_structure_refinement 'SHELXL-97 (Sheldrick, 1997)'
_computing_structure_solution 'SHELXS-97 (Sheldrick, 1990)'
_diffrn_ambient_temperature 296(2)
_diffrn_measured_fraction_theta_full 0.987
_diffrn_measured_fraction_theta_max 0.987
_diffrn_radiation_monochromator graphite
_diffrn_radiation_source 'fine-focus sealed tube'
_diffrn_radiation_type MoK\a
_diffrn_radiation_wavelength 0.71073
_diffrn_reflns_av_R_equivalents 0.0419
_diffrn_reflns_av_sigmaI/netI 0.1319
_diffrn_reflns_limit_h_max 15
_diffrn_reflns_limit_h_min -13
_diffrn_reflns_limit_k_max 15
_diffrn_reflns_limit_k_min -15
_diffrn_reflns_limit_l_max 16
_diffrn_reflns_limit_l_min -11
_diffrn_reflns_number 9885
_diffrn_reflns_theta_full 25.21
_diffrn_reflns_theta_max 25.21
_diffrn_reflns_theta_min 1.67
_exptl_absorpt_coefficient_mu 0.750
_exptl_absorpt_correction_T_max 0.9288
_exptl_absorpt_correction_T_min 0.9089
_exptl_absorpt_correction_type multi-scan
_exptl_crystal_density_diffrn 1.502
_exptl_crystal_F_000 870
_exptl_crystal_size_max 0.13
_exptl_crystal_size_mid 0.12
_exptl_crystal_size_min 0.10
_refine_diff_density_max 0.803
_refine_diff_density_min -0.613
_refine_diff_density_rms 0.066
_refine_ls_extinction_method none
_refine_ls_goodness_of_fit_ref 0.910
_refine_ls_hydrogen_treatment constr
_refine_ls_matrix_type full
_refine_ls_number_parameters 514
_refine_ls_number_reflns 6744
_refine_ls_number_restraints 0
_refine_ls_restrained_S_all 0.910
_refine_ls_R_factor_all 0.1127
_refine_ls_R_factor_gt 0.0552
_refine_ls_shift/su_max 0.001
_refine_ls_shift/su_mean 0.000
_refine_ls_structure_factor_coef Fsqd
_refine_ls_weighting_details 'calc w=1/[\s^2^(Fo^2^)+(0.0020P)^2^+0.0000P] where P=(Fo^2^+2Fc^2^)/3'
_refine_ls_weighting_scheme calc
_refine_ls_wR_factor_gt 0.0683
_refine_ls_wR_factor_ref 0.0765
_reflns_number_gt 3369
_reflns_number_total 6744
_reflns_threshold_expression >2sigma(I)
_cod_data_source_file ic2011875_si_002_4.cif
_cod_data_source_block 4
_cod_database_code 4326180

loop_
_symmetry_equiv_pos_as_xyz
'x, y, z'
'-x, -y, -z'

loop_
_atom_site_label
_atom_site_type_symbol
_atom_site_fract_x
_atom_site_fract_y
_atom_site_fract_z
_atom_site_U_iso_or_equiv
_atom_site_adp_type
_atom_site_occupancy
_atom_site_symmetry_multiplicity
_atom_site_calc_flag
_atom_site_refinement_flags
Cr1 Cr 0.79015(5) 0.89025(6) 0.78264(6) 0.0382(2) Uani 1 1 d .
Mn1 Mn 0.62651(5) 1.12136(6) 1.06638(6) 0.0384(2) Uani 1 1 d .
B1 B 1.0436(5) 0.7300(6) 0.7427(5) 0.0539(18) Uani 1 1 d .
H100 H 1.1293 0.6626 0.7285 0.065 Uiso 1 1 d R
C1 C 0.6313(3) 1.3574(4) 1.0653(4) 0.0398(12) Uani 1 1 d .
C2 C 0.6770(4) 1.3574(4) 0.8874(4) 0.0528(14) Uani 1 1 d .
H2 H 0.6860 1.3208 0.8380 0.063 Uiso 1 1 calc R
C3 C 0.6948(4) 1.4675(5) 0.8457(5) 0.0672(16) Uani 1 1 d .
H3 H 0.7165 1.5028 0.7706 0.081 Uiso 1 1 calc R
C4 C 0.6797(4) 1.5223(5) 0.9176(5) 0.0650(16) Uani 1 1 d .
H4 H 0.6904 1.5966 0.8914 0.078 Uiso 1 1 calc R
C5 C 0.6485(4) 1.4687(4) 1.0298(5) 0.0472(14) Uani 1 1 d .
C6 C 0.6316(4) 1.5200(5) 1.1117(5) 0.0675(18) Uani 1 1 d .
H6 H 0.6418 1.5939 1.0898 0.081 Uiso 1 1 calc R
C7 C 0.6017(4) 1.4638(5) 1.2177(5) 0.0690(18) Uani 1 1 d .
H7 H 0.5937 1.4985 1.2684 0.083 Uiso 1 1 calc R
C8 C 0.5814(4) 1.3516(5) 1.2565(5) 0.0481(14) Uani 1 1 d .
C9 C 0.5460(4) 1.2909(6) 1.3672(5) 0.0731(19) Uani 1 1 d .
H9 H 0.5370 1.3220 1.4209 0.088 Uiso 1 1 calc R
C10 C 0.5250(4) 1.1866(5) 1.3959(5) 0.0699(18) Uani 1 1 d .
H10 H 0.5001 1.1463 1.4690 0.084 Uiso 1 1 calc R
C11 C 0.5411(4) 1.1411(4) 1.3142(4) 0.0587(15) Uani 1 1 d .
H11 H 0.5261 1.0698 1.3347 0.070 Uiso 1 1 calc R
C12 C 0.5964(3) 1.2986(4) 1.1797(4) 0.0384(12) Uani 1 1 d .
C13 C 0.8178(4) 0.9250(4) 1.1829(4) 0.0367(12) Uani 1 1 d .
C14 C 0.8831(4) 1.0869(4) 1.0826(4) 0.0506(14) Uani 1 1 d .
H14 H 0.8713 1.1648 1.0367 0.061 Uiso 1 1 calc R
C15 C 1.0060(4) 0.9140(5) 1.1843(4) 0.0557(16) Uani 1 1 d .
H15 H 1.0758 0.8733 1.2060 0.067 Uiso 1 1 calc R
C16 C 0.9194(4) 0.8585(5) 1.2227(4) 0.0463(14) Uani 1 1 d .
C17 C 0.9290(4) 0.7424(5) 1.2991(5) 0.0659(17) Uani 1 1 d .
H17 H 0.9956 0.6997 1.3263 0.079 Uiso 1 1 calc R
C18 C 0.8445(5) 0.6936(5) 1.3326(4) 0.0643(16) Uani 1 1 d .
H18 H 0.8519 0.6190 1.3847 0.077 Uiso 1 1 calc R
C19 C 0.7422(4) 0.7545(4) 1.2893(4) 0.0482(14) Uani 1 1 d .
C20 C 0.6557(4) 0.7019(4) 1.3166(4) 0.0641(16) Uani 1 1 d .
H20 H 0.6612 0.6262 1.3663 0.077 Uiso 1 1 calc R
C21 C 0.5642(4) 0.7637(5) 1.2688(5) 0.0659(17) Uani 1 1 d .
H21 H 0.5069 0.7299 1.2838 0.079 Uiso 1 1 calc R
C22 C 0.5560(4) 0.8785(4) 1.1969(4) 0.0524(15) Uani 1 1 d .
H22 H 0.4920 0.9195 1.1655 0.063 Uiso 1 1 calc R
C23 C 0.7293(4) 0.8690(4) 1.2161(4) 0.0391(12) Uani 1 1 d .
C24 C 0.8631(4) 0.7355(4) 1.0076(4) 0.0534(14) Uani 1 1 d .
H24 H 0.7935 0.7623 1.0518 0.064 Uiso 1 1 calc R
C25 C 0.9578(5) 0.6532(5) 1.0462(5) 0.0685(17) Uani 1 1 d .
H25 H 0.9653 0.6151 1.1188 0.082 Uiso 1 1 calc R
C26 C 1.0379(4) 0.6398(5) 0.9550(5) 0.0636(16) Uani 1 1 d .
H26 H 1.1118 0.5887 0.9545 0.076 Uiso 1 1 calc R
C27 C 0.9873(5) 0.6274(5) 0.6459(4) 0.0672(17) Uani 1 1 d .
H27 H 1.0594 0.5782 0.6259 0.081 Uiso 1 1 calc R
C28 C 0.8903(5) 0.6358(5) 0.6229(4) 0.0719(19) Uani 1 1 d .
H28 H 0.8818 0.5940 0.5862 0.086 Uiso 1 1 calc R
C29 C 0.8063(4) 0.7203(4) 0.6662(4) 0.0541(15) Uani 1 1 d .
H29 H 0.7296 0.7455 0.6629 0.065 Uiso 1 1 calc R
C30 C 1.1150(4) 0.9153(5) 0.6156(4) 0.0562(15) Uani 1 1 d .
H30 H 1.1930 0.8787 0.5981 0.067 Uiso 1 1 calc R
C31 C 1.0637(4) 1.0321(5) 0.5768(4) 0.0615(16) Uani 1 1 d .
H31 H 1.0985 1.0904 0.5295 0.074 Uiso 1 1 calc R
C32 C 0.9483(4) 1.0466(4) 0.6225(4) 0.0493(14) Uani 1 1 d .
H32 H 0.8909 1.1180 0.6091 0.059 Uiso 1 1 calc R
C33 C 0.7321(3) 1.0162(4) 0.8612(4) 0.0363(12) Uani 1 1 d .
C34 C 0.6440(4) 0.8433(4) 0.8796(4) 0.0385(12) Uani 1 1 d .
C35 C 0.6965(4) 0.9962(4) 0.6647(4) 0.0484(15) Uani 1 1 d .
C38 C 0.9878(4) 1.0260(5) 1.1164(4) 0.0586(16) Uani 1 1 d .
H38 H 1.0446 1.0631 1.0919 0.070 Uiso 1 1 calc R
Cl1 Cl 0.27643(14) 0.60232(16) 0.42475(15) 0.0732(5) Uani 1 1 d .
N1 N 0.6483(3) 1.3021(3) 0.9919(3) 0.0407(10) Uani 1 1 d .
N2 N 0.5768(3) 1.1937(3) 1.2084(3) 0.0418(10) Uani 1 1 d .
N3 N 0.6349(3) 0.9325(3) 1.1708(3) 0.0409(10) Uani 1 1 d .
N4 N 0.8001(3) 1.0368(3) 1.1141(3) 0.0397(10) Uani 1 1 d .
N6 N 0.8836(3) 0.7717(3) 0.8994(3) 0.0382(10) Uani 1 1 d .
N5 N 0.9946(3) 0.7111(3) 0.8657(4) 0.0493(11) Uani 1 1 d .
N7 N 0.9646(3) 0.7001(3) 0.7015(3) 0.0506(12) Uani 1 1 d .
N8 N 0.8506(3) 0.7604(3) 0.7130(3) 0.0428(10) Uani 1 1 d .
N9 N 1.0362(3) 0.8597(4) 0.6835(3) 0.0469(11) Uani 1 1 d .
N10 N 0.9318(3) 0.9425(3) 0.6889(3) 0.0404(10) Uani 1 1 d .
N11 N 0.6967(3) 1.0767(3) 0.9143(3) 0.0425(11) Uani 1 1 d .
N12 N 0.5561(3) 0.8307(3) 0.9291(3) 0.0448(11) Uani 1 1 d .
N13 N 0.6427(3) 1.0475(4) 0.6004(4) 0.0851(17) Uani 1 1 d .
O1 O 0.3805(5) 0.5834(7) 0.3738(6) 0.256(4) Uani 1 1 d .
O2 O 0.2240(7) 0.6940(6) 0.3582(5) 0.305(6) Uani 1 1 d .
O3 O 0.2608(4) 0.6121(5) 0.5255(4) 0.146(2) Uani 1 1 d .
O4 O 0.2459(7) 0.5129(7) 0.4373(5) 0.276(5) Uani 1 1 d .

loop_
_atom_site_aniso_label
_atom_site_aniso_U_11
_atom_site_aniso_U_22
_atom_site_aniso_U_33
_atom_site_aniso_U_23
_atom_site_aniso_U_13
_atom_site_aniso_U_12
Cr1 0.0309(4) 0.0437(5) 0.0404(5) -0.0160(4) -0.0016(4) -0.0137(4)
Mn1 0.0336(4) 0.0364(5) 0.0460(5) -0.0126(4) -0.0057(4) -0.0140(3)
B1 0.033(3) 0.067(5) 0.060(5) -0.032(4) -0.003(3) -0.007(3)
C1 0.036(3) 0.034(3) 0.051(4) -0.013(3) -0.015(3) -0.007(2)
C2 0.062(3) 0.054(4) 0.045(4) -0.017(3) -0.006(3) -0.023(3)
C3 0.088(4) 0.050(4) 0.055(4) -0.002(3) -0.003(3) -0.038(3)
C4 0.069(4) 0.036(4) 0.086(5) -0.011(4) -0.016(4) -0.022(3)
C5 0.042(3) 0.037(3) 0.061(4) -0.018(3) -0.011(3) -0.006(3)
C6 0.068(4) 0.050(4) 0.096(5) -0.036(4) -0.020(4) -0.014(3)
C7 0.066(4) 0.068(5) 0.090(5) -0.049(4) -0.023(4) -0.007(3)
C8 0.039(3) 0.053(4) 0.053(4) -0.026(3) -0.012(3) -0.003(3)
C9 0.072(4) 0.090(5) 0.064(5) -0.044(5) -0.017(4) -0.007(4)
C10 0.075(4) 0.094(5) 0.038(4) -0.022(4) -0.007(3) -0.025(4)
C11 0.061(4) 0.055(4) 0.045(4) 0.002(3) -0.010(3) -0.022(3)
C12 0.032(3) 0.038(3) 0.039(3) -0.011(3) -0.010(3) -0.003(2)
C13 0.032(3) 0.047(3) 0.033(3) -0.017(3) -0.008(2) -0.008(3)
C14 0.041(3) 0.059(4) 0.062(4) -0.028(3) -0.001(3) -0.023(3)
C15 0.039(3) 0.079(5) 0.064(4) -0.040(4) -0.019(3) -0.006(3)
C16 0.042(3) 0.054(4) 0.052(4) -0.028(3) -0.014(3) -0.009(3)
C17 0.054(4) 0.062(4) 0.072(5) -0.020(4) -0.032(4) 0.008(3)
C18 0.079(4) 0.047(4) 0.056(4) -0.003(3) -0.027(4) -0.012(3)
C19 0.051(3) 0.035(3) 0.052(4) -0.011(3) -0.013(3) -0.008(3)
C20 0.074(4) 0.039(4) 0.068(4) -0.010(3) -0.007(4) -0.019(3)
C21 0.052(4) 0.045(4) 0.098(5) -0.019(4) -0.005(4) -0.024(3)
C22 0.035(3) 0.047(4) 0.071(4) -0.022(3) -0.001(3) -0.013(3)
C23 0.033(3) 0.041(3) 0.044(3) -0.017(3) -0.004(3) -0.011(2)
C24 0.057(4) 0.054(4) 0.046(4) -0.016(3) -0.010(3) -0.013(3)
C25 0.077(4) 0.066(4) 0.052(4) -0.012(4) -0.023(4) -0.010(3)
C26 0.060(4) 0.053(4) 0.071(5) -0.016(4) -0.029(4) -0.001(3)
C27 0.074(4) 0.058(4) 0.071(5) -0.040(4) 0.008(4) -0.021(3)
C28 0.094(5) 0.080(5) 0.062(4) -0.045(4) 0.010(4) -0.044(4)
C29 0.062(3) 0.065(4) 0.048(4) -0.020(3) -0.010(3) -0.031(3)
C30 0.040(3) 0.086(5) 0.050(4) -0.028(4) 0.006(3) -0.032(3)
C31 0.063(4) 0.081(5) 0.052(4) -0.021(4) 0.004(3) -0.047(3)
C32 0.058(3) 0.050(4) 0.044(4) -0.012(3) -0.010(3) -0.024(3)
C33 0.024(2) 0.043(3) 0.037(3) -0.005(3) -0.008(2) -0.011(2)
C34 0.041(3) 0.034(3) 0.043(3) -0.015(3) -0.014(3) -0.007(2)
C35 0.030(3) 0.067(4) 0.050(4) -0.028(3) -0.002(3) -0.011(3)
C38 0.034(3) 0.089(5) 0.071(5) -0.046(4) -0.001(3) -0.024(3)
Cl1 0.0680(11) 0.0676(12) 0.0610(12) -0.0132(10) -0.0018(10) -0.0143(9)
N1 0.045(2) 0.039(3) 0.038(3) -0.008(2) -0.008(2) -0.017(2)
N2 0.043(2) 0.040(3) 0.039(3) -0.009(2) -0.007(2) -0.014(2)
N3 0.029(2) 0.039(3) 0.053(3) -0.013(2) -0.005(2) -0.0124(19)
N4 0.032(2) 0.045(3) 0.044(3) -0.016(2) -0.003(2) -0.015(2)
N6 0.029(2) 0.046(3) 0.039(3) -0.018(2) -0.005(2) -0.0066(19)
N5 0.036(2) 0.047(3) 0.057(3) -0.019(3) -0.008(2) -0.003(2)
N7 0.045(3) 0.052(3) 0.054(3) -0.028(3) 0.001(2) -0.012(2)
N8 0.037(2) 0.048(3) 0.047(3) -0.024(2) 0.001(2) -0.015(2)
N9 0.033(2) 0.059(3) 0.049(3) -0.022(3) 0.003(2) -0.019(2)
N10 0.033(2) 0.047(3) 0.045(3) -0.022(2) -0.001(2) -0.014(2)
N11 0.033(2) 0.043(3) 0.052(3) -0.017(2) -0.006(2) -0.0129(19)
N12 0.033(2) 0.042(3) 0.056(3) -0.017(2) -0.006(2) -0.010(2)
N13 0.064(3) 0.110(5) 0.065(4) -0.014(3) -0.026(3) -0.014(3)
O1 0.109(4) 0.390(11) 0.298(10) -0.220(9) 0.091(5) -0.100(5)
O2 0.471(12) 0.154(7) 0.159(6) -0.076(6) -0.174(8) 0.159(7)
O3 0.163(4) 0.228(6) 0.067(4) -0.070(4) -0.004(3) -0.073(4)
O4 0.541(13) 0.295(9) 0.142(6) -0.013(6) -0.052(7) -0.350(10)

loop_
_atom_type_symbol
_atom_type_description
_atom_type_scat_dispersion_real
_atom_type_scat_dispersion_imag
_atom_type_scat_source
C C 0.0033 0.0016 'International Tables Vol C Tables 4.2.6.8 and 6.1.1.4'
H H 0.0000 0.0000 'International Tables Vol C Tables 4.2.6.8 and 6.1.1.4'
B B 0.0013 0.0007 'International Tables Vol C Tables 4.2.6.8 and 6.1.1.4'
N N 0.0061 0.0033 'International Tables Vol C Tables 4.2.6.8 and 6.1.1.4'
O O 0.0106 0.0060 'International Tables Vol C Tables 4.2.6.8 and 6.1.1.4'
Cr Cr 0.3209 0.6236 'International Tables Vol C Tables 4.2.6.8 and 6.1.1.4'
Mn Mn 0.3368 0.7283 'International Tables Vol C Tables 4.2.6.8 and 6.1.1.4'
Cl Cl 0.1484 0.1585 'International Tables Vol C Tables 4.2.6.8 and 6.1.1.4'

loop_
_geom_angle_atom_site_label_1
_geom_angle_atom_site_label_2
_geom_angle_atom_site_label_3
_geom_angle
_geom_angle_site_symmetry_1
_geom_angle_site_symmetry_3
N10 Cr1 C35 92.89(17) . .
N10 Cr1 N8 86.96(14) . .
C35 Cr1 N8 89.82(17) . .
N10 Cr1 N6 89.02(15) . .
C35 Cr1 N6 175.23(17) . .
N8 Cr1 N6 85.91(15) . .
N10 Cr1 C34 177.70(16) . .
C35 Cr1 C34 86.83(18) . .
N8 Cr1 C34 95.32(15) . .
N6 Cr1 C34 91.44(16) . .
N10 Cr1 C33 93.47(15) . .
C35 Cr1 C33 93.26(17) . .
N8 Cr1 C33 176.86(17) . .
N6 Cr1 C33 90.99(15) . .
C34 Cr1 C33 84.27(16) . .
N11 Mn1 N12 99.29(13) . 2_677
N11 Mn1 N1 95.71(14) . .
N12 Mn1 N1 98.80(13) 2_677 .
N11 Mn1 N3 92.65(13) . .
N12 Mn1 N3 92.80(13) 2_677 .
N1 Mn1 N3 164.41(13) . .
N11 Mn1 N4 91.70(12) . .
N12 Mn1 N4 162.68(15) 2_677 .
N1 Mn1 N4 93.34(13) . .
N3 Mn1 N4 73.24(13) . .
N11 Mn1 N2 168.03(14) . .
N12 Mn1 N2 87.92(12) 2_677 .
N1 Mn1 N2 73.63(14) . .
N3 Mn1 N2 96.56(14) . .
N4 Mn1 N2 83.68(12) . .
N9 B1 N5 108.9(4) . .
N9 B1 N7 107.8(4) . .
N5 B1 N7 106.5(4) . .
N9 B1 H100 117.9 . .
N5 B1 H100 111.1 . .
N7 B1 H100 103.8 . .
N1 C1 C5 121.3(5) . .
N1 C1 C12 118.5(4) . .
C5 C1 C12 120.2(5) . .
N1 C2 C3 124.0(5) . .
N1 C2 H2 118.0 . .
C3 C2 H2 118.0 . .
C4 C3 C2 118.2(5) . .
C4 C3 H3 120.9 . .
C2 C3 H3 120.9 . .
C3 C4 C5 120.7(5) . .
C3 C4 H4 119.7 . .
C5 C4 H4 119.7 . .
C4 C5 C1 117.5(5) . .
C4 C5 C6 124.3(5) . .
C1 C5 C6 118.2(5) . .
C7 C6 C5 121.2(6) . .
C7 C6 H6 119.4 . .
C5 C6 H6 119.4 . .
C6 C7 C8 122.1(6) . .
C6 C7 H7 118.9 . .
C8 C7 H7 118.9 . .
C9 C8 C12 117.3(5) . .
C9 C8 C7 124.1(5) . .
C12 C8 C7 118.6(5) . .
C10 C9 C8 119.9(6) . .
C10 C9 H9 120.1 . .
C8 C9 H9 120.1 . .
C9 C10 C11 118.9(6) . .
C9 C10 H10 120.5 . .
C11 C10 H10 120.5 . .
N2 C11 C10 123.6(5) . .
N2 C11 H11 118.2 . .
C10 C11 H11 118.2 . .
N2 C12 C8 122.9(5) . .
N2 C12 C1 117.4(4) . .
C8 C12 C1 119.7(5) . .
N4 C13 C16 123.5(4) . .
N4 C13 C23 118.5(4) . .
C16 C13 C23 118.0(5) . .
N4 C14 C38 122.1(5) . .
N4 C14 H14 118.9 . .
C38 C14 H14 118.9 . .
C38 C15 C16 120.0(5) . .
C38 C15 H15 120.0 . .
C16 C15 H15 120.0 . .
C13 C16 C15 116.4(5) . .
C13 C16 C17 119.8(5) . .
C15 C16 C17 123.8(5) . .
C18 C17 C16 121.4(5) . .
C18 C17 H17 119.3 . .
C16 C17 H17 119.3 . .
C17 C18 C19 121.0(5) . .
C17 C18 H18 119.5 . .
C19 C18 H18 119.5 . .
C23 C19 C20 118.9(5) . .
C23 C19 C18 118.9(5) . .
C20 C19 C18 122.3(5) . .
C21 C20 C19 118.5(5) . .
C21 C20 H20 120.8 . .
C19 C20 H20 120.8 . .
C20 C21 C22 119.8(5) . .
C20 C21 H21 120.1 . .
C22 C21 H21 120.1 . .
N3 C22 C21 123.6(5) . .
N3 C22 H22 118.2 . .
C21 C22 H22 118.2 . .
N3 C23 C19 122.4(4) . .
N3 C23 C13 116.8(4) . .
C19 C23 C13 120.7(5) . .
N6 C24 C25 111.1(5) . .
N6 C24 H24 124.4 . .
C25 C24 H24 124.4 . .
C26 C25 C24 104.7(5) . .
C26 C25 H25 127.7 . .
C24 C25 H25 127.7 . .
N5 C26 C25 109.7(5) . .
N5 C26 H26 125.2 . .
C25 C26 H26 125.2 . .
N7 C27 C28 109.9(5) . .
N7 C27 H27 125.0 . .
C28 C27 H27 125.0 . .
C27 C28 C29 104.7(5) . .
C27 C28 H28 127.7 . .
C29 C28 H28 127.7 . .
N8 C29 C28 110.5(4) . .
N8 C29 H29 124.7 . .
C28 C29 H29 124.7 . .
N9 C30 C31 109.8(5) . .
N9 C30 H30 125.1 . .
C31 C30 H30 125.1 . .
C30 C31 C32 105.4(5) . .
C30 C31 H31 127.3 . .
C32 C31 H31 127.3 . .
N10 C32 C31 109.8(4) . .
N10 C32 H32 125.1 . .
C31 C32 H32 125.1 . .
N11 C33 Cr1 172.8(4) . .
N12 C34 Cr1 172.1(4) . .
N13 C35 Cr1 174.8(5) . .
C15 C38 C14 120.0(5) . .
C15 C38 H38 120.0 . .
C14 C38 H38 120.0 . .
O2 Cl1 O1 103.9(5) . .
O2 Cl1 O4 109.5(5) . .
O1 Cl1 O4 106.0(5) . .
O2 Cl1 O3 114.3(3) . .
O1 Cl1 O3 113.0(4) . .
O4 Cl1 O3 109.7(4) . .
C2 N1 C1 118.3(4) . .
C2 N1 Mn1 126.3(3) . .
C1 N1 Mn1 115.4(3) . .
C11 N2 C12 117.4(4) . .
C11 N2 Mn1 127.8(4) . .
C12 N2 Mn1 114.5(3) . .
C22 N3 C23 116.8(4) . .
C22 N3 Mn1 127.3(3) . .
C23 N3 Mn1 115.8(3) . .
C14 N4 C13 117.9(4) . .
C14 N4 Mn1 126.8(4) . .
C13 N4 Mn1 115.2(3) . .
C24 N6 N5 106.4(4) . .
C24 N6 Cr1 134.9(3) . .
N5 N6 Cr1 118.6(3) . .
C26 N5 N6 108.1(4) . .
C26 N5 B1 132.6(4) . .
N6 N5 B1 119.2(4) . .
C27 N7 N8 108.5(4) . .
C27 N7 B1 131.5(4) . .
N8 N7 B1 119.8(4) . .
C29 N8 N7 106.4(4) . .
C29 N8 Cr1 135.0(3) . .
N7 N8 Cr1 118.4(3) . .
C30 N9 N10 108.0(4) . .
C30 N9 B1 132.5(4) . .
N10 N9 B1 119.3(4) . .
C32 N10 N9 107.1(4) . .
C32 N10 Cr1 133.7(3) . .
N9 N10 Cr1 119.2(3) . .
C33 N11 Mn1 156.2(4) . .
C34 N12 Mn1 147.6(4) . 2_677

loop_
_geom_bond_atom_site_label_1
_geom_bond_atom_site_label_2
_geom_bond_distance
_geom_bond_site_symmetry_2
Cr1 N10 2.040(4) .
Cr1 C35 2.040(5) .
Cr1 N8 2.039(3) .
Cr1 N6 2.054(4) .
Cr1 C34 2.068(5) .
Cr1 C33 2.084(4) .
Mn1 N11 2.190(4) .
Mn1 N12 2.189(3) 2_677
Mn1 N1 2.236(4) .
Mn1 N3 2.258(4) .
Mn1 N4 2.275(3) .
Mn1 N2 2.292(4) .
B1 N9 1.522(7) .
B1 N5 1.536(6) .
B1 N7 1.545(6) .
B1 H100 1.1317 .
C1 N1 1.373(5) .
C1 C5 1.407(6) .
C1 C12 1.432(6) .
C2 N1 1.306(5) .
C2 C3 1.387(6) .
C2 H2 0.9300 .
C3 C4 1.359(6) .
C3 H3 0.9300 .
C4 C5 1.390(6) .
C4 H4 0.9300 .
C5 C6 1.442(6) .
C6 C7 1.327(7) .
C6 H6 0.9300 .
C7 C8 1.431(7) .
C7 H7 0.9300 .
C8 C9 1.400(7) .
C8 C12 1.402(6) .
C9 C10 1.359(7) .
C9 H9 0.9300 .
C10 C11 1.389(6) .
C10 H10 0.9300 .
C11 N2 1.327(5) .
C11 H11 0.9300 .
C12 N2 1.357(5) .
C13 N4 1.347(5) .
C13 C16 1.411(5) .
C13 C23 1.443(5) .
C14 N4 1.331(5) .
C14 C38 1.404(5) .
C14 H14 0.9300 .
C15 C38 1.345(6) .
C15 C16 1.407(6) .
C15 H15 0.9300 .
C16 C17 1.427(7) .
C17 C18 1.334(6) .
C17 H17 0.9300 .
C18 C19 1.437(6) .
C18 H18 0.9300 .
C19 C23 1.393(6) .
C19 C20 1.404(6) .
C20 C21 1.352(6) .
C20 H20 0.9300 .
C21 C22 1.396(6) .
C21 H21 0.9300 .
C22 N3 1.331(5) .
C22 H22 0.9300 .
C23 N3 1.367(5) .
C24 N6 1.320(5) .
C24 C25 1.372(6) .
C24 H24 0.9300 .
C25 C26 1.355(6) .
C25 H25 0.9300 .
C26 N5 1.339(6) .
C26 H26 0.9300 .
C27 N7 1.334(5) .
C27 C28 1.350(6) .
C27 H27 0.9300 .
C28 C29 1.384(6) .
C28 H28 0.9300 .
C29 N8 1.327(5) .
C29 H29 0.9300 .
C30 N9 1.349(5) .
C30 C31 1.349(6) .
C30 H30 0.9300 .
C31 C32 1.386(5) .
C31 H31 0.9300 .
C32 N10 1.337(5) .
C32 H32 0.9300 .
C33 N11 1.149(4) .
C34 N12 1.149(4) .
C35 N13 1.129(5) .
C38 H38 0.9300 .
Cl1 O2 1.267(5) .
Cl1 O1 1.273(5) .
Cl1 O4 1.299(5) .
Cl1 O3 1.375(4) .
N6 N5 1.370(4) .
N7 N8 1.368(4) .
N9 N10 1.365(4) .
N12 Mn1 2.189(3) 2_677
